data_7152643
loop_
_publ_author_name
'Grzegorzek, Norbert'
'Latos-Gra\.zy\'nski, Lechos\/law'
'Szterenberg, Ludmi\/la'

_publ_section_title
;
 Regioselective phosphorylation and thiophosphorylation of N-confused
 porphyrin: a route to hybrid carbaporphyrinoids.
;
_journal_issue 40
_journal_name_full 'Organic &amp; biomolecular chemistry'
_journal_page_first 8064
_journal_page_last 8075
_journal_paper_doi 10.1039/c2ob26019k
_journal_volume 10
_journal_year 2012
_chemical_formula_moiety 'C60 H44 Ag N4 O P, 1.1(C H2 Cl2), (C6 H14)'
_chemical_formula_sum 'C67.1 H70.2 Ag Cl2.2 Cs0 N4 O P'
_chemical_formula_weight 1165.50
_chemical_name_systematic
;
Silver(III) complex of
5,10,15,20-tetratolyl-2-aza-3-diphenylphosphoryl-21-carbaporphiryn
hexane and dichloromethane solvate
;
_space_group_IT_number 14
_symmetry_space_group_name_Hall '-P 2ybc'
_symmetry_space_group_name_H-M 'P 1 21/c 1'
_atom_sites_solution_hydrogens geom
_atom_sites_solution_primary direct
_atom_sites_solution_secondary difmap
_audit_creation_method SHELXL-97
_audit_update_record
;
2012-03-16 # Formatted by publCIF
;
_cell_angle_alpha 90.00
_cell_angle_beta 122.445(3)
_cell_angle_gamma 90.00
_cell_formula_units_Z 4
_cell_length_a 22.7262(8)
_cell_length_b 9.7497(4)
_cell_length_c 29.1825(15)
_cell_measurement_temperature 100(2)
_cell_volume 5456.8(4)
_computing_structure_refinement 'SHELXL-97 (Sheldrick, 1997)'
_computing_structure_solution 'SHELXS-97 (Sheldrick, 1990)'
_diffrn_ambient_temperature 100(2)
_diffrn_measured_fraction_theta_full 0.998
_diffrn_measured_fraction_theta_max 0.815
_diffrn_radiation_monochromator graphite
_diffrn_radiation_source 'fine-focus sealed tube'
_diffrn_radiation_type MoK\a
_diffrn_radiation_wavelength 0.71073
_diffrn_reflns_av_R_equivalents 0.0820
_diffrn_reflns_av_sigmaI/netI 0.2165
_diffrn_reflns_limit_h_max 29
_diffrn_reflns_limit_h_min -37
_diffrn_reflns_limit_k_max 16
_diffrn_reflns_limit_k_min -15
_diffrn_reflns_limit_l_max 48
_diffrn_reflns_limit_l_min -37
_diffrn_reflns_number 67866
_diffrn_reflns_theta_full 26.50
_diffrn_reflns_theta_max 37.01
_diffrn_reflns_theta_min 2.88
_exptl_absorpt_coefficient_mu 0.556
_exptl_absorpt_correction_T_max 1.00000
_exptl_absorpt_correction_T_min 0.94748
_exptl_absorpt_correction_type analytical
_exptl_crystal_colour red
_exptl_crystal_density_diffrn 1.419
_exptl_crystal_density_method 'not measured'
_exptl_crystal_F_000 2433
_exptl_crystal_size_max 0.22
_exptl_crystal_size_mid 0.06
_exptl_crystal_size_min 0.04
_platon_squeeze_details
;
The assymetric part of unit cell contain hexane molecule which have been treated as a
diffuse contribution to the overall scattering without specific atom
positions by SQUEEZE/PLATON.

Refinement of F^2^ against ALL reflections. The weighted R-factor wR and
goodness of fit S are based on F^2^, conventional R-factors R are based
on F, with F set to zero for negative F^2^. The threshold expression of
F^2^ > 2sigma(F^2^) is used only for calculating R-factors(gt) etc. and is
not relevant to the choice of reflections for refinement. R-factors based
on F^2^ are statistically about twice as large as those based on F, and R-
factors based on ALL data will be even larger.
;
_refine_diff_density_max 0.692
_refine_diff_density_min -0.637
_refine_diff_density_rms 0.080
_refine_ls_extinction_method none
_refine_ls_goodness_of_fit_ref 1.023
_refine_ls_hydrogen_treatment constr
_refine_ls_matrix_type full
_refine_ls_number_parameters 717
_refine_ls_number_reflns 22650
_refine_ls_number_restraints 18
_refine_ls_restrained_S_all 1.026
_refine_ls_R_factor_all 0.1919
_refine_ls_R_factor_gt 0.0579
_refine_ls_shift/su_max 0.001
_refine_ls_shift/su_mean 0.000
_refine_ls_structure_factor_coef Fsqd
_refine_ls_weighting_details 'calc w=1/[\s^2^(Fo^2^)+(0.0180P)^2^+0.0000P] where P=(Fo^2^+2Fc^2^)/3'
_refine_ls_weighting_scheme calc
_refine_ls_wR_factor_gt 0.0901
_refine_ls_wR_factor_ref 0.0976
_reflns_number_gt 7030
_reflns_number_total 22650
_reflns_threshold_expression >2sigma(I)
_cod_data_source_file c2ob26019k.txt
_cod_data_source_block ng06a-sr
_cod_original_sg_symbol_H-M P21/c
_cod_original_formula_sum 'C67.10 H70.20 Ag Cl2.20 Cs0 N4 O P0 P'
_cod_database_code 7152643

loop_
_symmetry_equiv_pos_as_xyz
'x, y, z'
'-x, y+1/2, -z+1/2'
'-x, -y, -z'
'x, -y-1/2, z-1/2'

loop_
_atom_site_label
_atom_site_type_symbol
_atom_site_fract_x
_atom_site_fract_y
_atom_site_fract_z
_atom_site_U_iso_or_equiv
_atom_site_adp_type
_atom_site_occupancy
_atom_site_symmetry_multiplicity
_atom_site_calc_flag
_atom_site_refinement_flags
_atom_site_disorder_assembly
_atom_site_disorder_group
Ag1 Ag 0.447685(10) -0.23624(2) -0.001213(8) 0.03960(7) Uani 1 1 d . . .
P P 0.13969(4) -0.23882(14) -0.09610(3) 0.0747(3) Uani 1 1 d . . .
O2 O 0.11139(12) -0.3330(3) -0.07339(12) 0.0918(9) Uani 1 1 d . C .
N23 N 0.55084(11) -0.1836(2) 0.03339(9) 0.0419(6) Uani 1 1 d . . .
C101 C 0.61624(17) 0.0351(4) 0.15770(12) 0.0525(9) Uani 1 1 d . . .
N24 N 0.45318(12) -0.3613(2) -0.05436(9) 0.0394(6) Uani 1 1 d . . .
N22 N 0.44036(11) -0.1150(2) 0.05210(9) 0.0389(6) Uani 1 1 d . C .
N2 N 0.23761(12) -0.3451(3) -0.10470(10) 0.0535(7) Uani 1 1 d . . .
C14 C 0.59154(13) -0.2158(3) 0.01306(12) 0.0422(8) Uani 1 1 d . . .
C15 C 0.57622(15) -0.3153(3) -0.02564(13) 0.0459(8) Uani 1 1 d . . .
C151 C 0.63029(17) -0.3469(3) -0.03854(16) 0.0549(9) Uani 1 1 d . . .
C8 C 0.47560(16) -0.0100(3) 0.13234(11) 0.0490(8) Uani 1 1 d . . .
H8 H 0.5040 0.0309 0.1661 0.059 Uiso 1 1 calc R . .
C152 C 0.69572(17) -0.3951(3) 0.00074(17) 0.0681(11) Uani 1 1 d . . .
H152 H 0.7063 -0.4093 0.0359 0.082 Uiso 1 1 calc R . .
C19 C 0.40137(16) -0.4473(3) -0.09341(11) 0.0447(8) Uani 1 1 d . . .
C4 C 0.29910(13) -0.2200(3) -0.02571(10) 0.0412(7) Uani 1 1 d . . .
C201 C 0.27754(16) -0.5232(4) -0.15795(12) 0.0534(9) Uani 1 1 d D . .
C10 C 0.56410(16) -0.0392(3) 0.10725(12) 0.0453(8) Uani 1 1 d . . .
C51 C 0.26132(14) -0.1116(3) 0.03288(11) 0.0390(7) Uani 1 1 d . . .
C57 C 0.11076(16) -0.0320(3) 0.07682(13) 0.0558(9) Uani 1 1 d . . .
H57A H 0.1096 0.0645 0.0827 0.084 Uiso 1 1 calc R . .
H57B H 0.1234 -0.0811 0.1094 0.084 Uiso 1 1 calc R . .
H57C H 0.0656 -0.0616 0.0478 0.084 Uiso 1 1 calc R . .
C107 C 0.7689(2) 0.2402(5) 0.30636(13) 0.1203(18) Uani 1 1 d . . .
H10A H 0.7534 0.3320 0.3061 0.180 Uiso 1 1 calc R . .
H10B H 0.8128 0.2432 0.3090 0.180 Uiso 1 1 calc R . .
H10C H 0.7742 0.1913 0.3369 0.180 Uiso 1 1 calc R . .
C204 C 0.1697(2) -0.6688(4) -0.24716(15) 0.0667(10) Uani 1 1 d D . .
C52 C 0.24808(15) 0.0206(3) 0.04229(12) 0.0461(8) Uani 1 1 d . C .
H52 H 0.2718 0.0939 0.0390 0.055 Uiso 1 1 calc R . .
C1 C 0.30879(15) -0.3556(3) -0.08466(11) 0.0483(8) Uani 1 1 d . A .
C13 C 0.65384(15) -0.1340(3) 0.04074(13) 0.0520(9) Uani 1 1 d . . .
H13 H 0.6892 -0.1329 0.0337 0.062 Uiso 1 1 calc R . .
C21 C 0.34690(13) -0.2791(3) -0.03696(10) 0.0401(7) Uani 1 1 d . A .
C12 C 0.65192(15) -0.0592(3) 0.07866(13) 0.0513(9) Uani 1 1 d . . .
H12 H 0.6861 0.0014 0.1030 0.062 Uiso 1 1 calc R . .
C11 C 0.58659(14) -0.0904(3) 0.07460(12) 0.0435(8) Uani 1 1 d . . .
C3 C 0.23072(13) -0.2654(4) -0.07172(11) 0.0536(8) Uani 1 1 d . C .
C20 C 0.33097(15) -0.4412(3) -0.11069(11) 0.0444(8) Uani 1 1 d . A .
C55 C 0.17584(15) -0.1922(3) 0.05146(11) 0.0451(8) Uani 1 1 d . . .
H55 H 0.1509 -0.2647 0.0537 0.054 Uiso 1 1 calc R C .
C27 C 0.07709(16) -0.0265(4) -0.07562(13) 0.0679(11) Uani 1 1 d . . .
H27 H 0.0531 -0.0949 -0.0699 0.081 Uiso 1 1 calc R C .
C16 C 0.51314(15) -0.3878(3) -0.05439(12) 0.0423(8) Uani 1 1 d . . .
C9 C 0.49706(15) -0.0556(3) 0.09710(11) 0.0408(8) Uani 1 1 d . . .
C5 C 0.31560(15) -0.1442(3) 0.02064(11) 0.0400(7) Uani 1 1 d . C .
C7 C 0.40683(16) -0.0366(3) 0.10813(11) 0.0452(8) Uani 1 1 d . C .
H7 H 0.3795 -0.0162 0.1222 0.054 Uiso 1 1 calc R . .
C324 C 0.09793(18) 0.2132(4) -0.08061(15) 0.0840(13) Uani 1 1 d . . .
H324 H 0.0889 0.3048 -0.0777 0.101 Uiso 1 1 calc R C .
C53 C 0.20066(16) 0.0447(3) 0.05633(12) 0.0469(8) Uani 1 1 d . . .
H53 H 0.1927 0.1345 0.0623 0.056 Uiso 1 1 calc R C .
C6 C 0.38355(15) -0.1007(3) 0.05780(11) 0.0386(7) Uani 1 1 d . . .
C102 C 0.6051(2) 0.1669(4) 0.16694(13) 0.0737(12) Uani 1 1 d . . .
H102 H 0.5647 0.2121 0.1410 0.088 Uiso 1 1 calc R . .
C156 C 0.61587(19) -0.3267(3) -0.09135(17) 0.0696(11) Uani 1 1 d . . .
H156 H 0.5723 -0.2948 -0.1187 0.084 Uiso 1 1 calc R . .
C207 C 0.11057(18) -0.7466(4) -0.29510(13) 0.0925(12) Uani 1 1 d . A .
H20A H 0.1213 -0.7588 -0.3225 0.139 Uiso 1 1 calc R . .
H20B H 0.0681 -0.6954 -0.3099 0.139 Uiso 1 1 calc R . .
H20C H 0.1051 -0.8346 -0.2831 0.139 Uiso 1 1 calc R . .
C104 C 0.7154(2) 0.1677(5) 0.25427(14) 0.0900(15) Uani 1 1 d . . .
C56 C 0.22490(14) -0.2178(3) 0.03756(10) 0.0407(7) Uani 1 1 d . C .
H56 H 0.2330 -0.3074 0.0314 0.049 Uiso 1 1 calc R . .
C106 C 0.67621(19) -0.0283(4) 0.19765(14) 0.0746(12) Uani 1 1 d . . .
H106 H 0.6845 -0.1186 0.1924 0.090 Uiso 1 1 calc R . .
C54 C 0.16402(15) -0.0603(3) 0.06191(11) 0.0445(8) Uani 1 1 d . C .
C18 C 0.43179(18) -0.5329(3) -0.11516(12) 0.0519(9) Uani 1 1 d . . .
H18 H 0.4090 -0.6012 -0.1412 0.062 Uiso 1 1 calc R . .
C45 C 0.12632(16) -0.0605(4) -0.08799(12) 0.0608(10) Uani 1 1 d . C .
C17 C 0.49963(18) -0.4969(3) -0.09114(13) 0.0517(9) Uani 1 1 d . . .
H17 H 0.5318 -0.5365 -0.0975 0.062 Uiso 1 1 calc R . .
C47 C 0.14713(19) 0.1783(5) -0.09419(16) 0.0882(15) Uani 1 1 d . C .
H47 H 0.1695 0.2468 -0.1014 0.106 Uiso 1 1 calc R . .
C103 C 0.6538(2) 0.2355(4) 0.21515(14) 0.0932(14) Uani 1 1 d . . .
H103 H 0.6454 0.3250 0.2211 0.112 Uiso 1 1 calc R . .
C49 C 0.06387(17) 0.1120(5) -0.07176(14) 0.0755(12) Uani 1 1 d . C .
H49 H 0.0313 0.1352 -0.0630 0.091 Uiso 1 1 calc R . .
C153 C 0.7460(2) -0.4225(4) -0.0116(2) 0.0902(15) Uani 1 1 d . . .
H153 H 0.7896 -0.4545 0.0155 0.108 Uiso 1 1 calc R . .
C154 C 0.7313(3) -0.4025(4) -0.0641(3) 0.102(2) Uani 1 1 d . . .
C105 C 0.7242(2) 0.0370(5) 0.24500(15) 0.0940(15) Uani 1 1 d . . .
H105 H 0.7635 -0.0105 0.2712 0.113 Uiso 1 1 calc R . .
C157 C 0.7860(2) -0.4355(4) -0.0777(2) 0.139(2) Uani 1 1 d . . .
H15A H 0.7674 -0.4157 -0.1153 0.208 Uiso 1 1 calc R . .
H15B H 0.7982 -0.5308 -0.0708 0.208 Uiso 1 1 calc R . .
H15C H 0.8268 -0.3806 -0.0555 0.208 Uiso 1 1 calc R . .
C155 C 0.6670(3) -0.3547(4) -0.1026(2) 0.0870(14) Uani 1 1 d . . .
H155 H 0.6569 -0.3402 -0.1377 0.104 Uiso 1 1 calc R . .
Cl1 Cl -0.03352(5) -0.30156(10) -0.04473(4) 0.0855(3) Uani 1 1 d . . .
Cl2 Cl -0.06534(7) -0.55935(11) -0.10244(5) 0.1030(4) Uani 1 1 d . . .
C1C C 0.00042(19) -0.4414(4) -0.06111(18) 0.0875(13) Uani 1 1 d . . .
H1C1 H 0.0358 -0.4866 -0.0280 0.105 Uiso 1 1 calc R . .
H1C2 H 0.0223 -0.4087 -0.0799 0.105 Uiso 1 1 calc R . .
C87 C 0.16128(17) 0.0460(6) -0.09658(13) 0.0796(13) Uani 1 1 d . . .
H87 H 0.1951 0.0239 -0.1041 0.096 Uiso 1 1 calc R C .
C202 C 0.2242(2) -0.4439(5) -0.20405(16) 0.0437(14) Uani 0.669(5) 1 d P A 1
H202 H 0.2251 -0.3486 -0.2044 0.052 Uiso 0.669(5) 1 calc PR A 1
C205 C 0.2202(4) -0.7245(8) -0.1987(3) 0.071(2) Uani 0.669(5) 1 d P A 1
H205 H 0.2185 -0.8183 -0.1938 0.085 Uiso 0.669(5) 1 calc PR A 1
C203 C 0.1718(3) -0.5186(6) -0.24753(19) 0.0553(16) Uani 0.669(5) 1 d P A 1
H203 H 0.1370 -0.4717 -0.2778 0.066 Uiso 0.669(5) 1 calc PR A 1
C206 C 0.2742(3) -0.6487(6) -0.1562(2) 0.0535(16) Uani 0.669(5) 1 d P A 1
H206 H 0.3087 -0.6949 -0.1256 0.064 Uiso 0.669(5) 1 calc PR A 1
C208 C 0.2337(5) -0.6405(9) -0.1545(4) 0.033(2) Uani 0.331(5) 1 d PD A 2
H208 H 0.2422 -0.6673 -0.1209 0.040 Uiso 0.331(5) 1 calc PR A 2
C211 C 0.2723(6) -0.5419(10) -0.2089(4) 0.064(4) Uani 0.331(5) 1 d PD A 2
H211 H 0.3077 -0.5074 -0.2126 0.076 Uiso 0.331(5) 1 calc PR A 2
C210 C 0.2171(6) -0.6086(11) -0.2524(4) 0.063(4) Uani 0.331(5) 1 d PD A 2
H210 H 0.2136 -0.6108 -0.2857 0.076 Uiso 0.331(5) 1 calc PR A 2
C209 C 0.1825(7) -0.7047(14) -0.2008(6) 0.054(4) Uani 0.331(5) 1 d PD A 2
H209 H 0.1570 -0.7752 -0.1982 0.065 Uiso 0.331(5) 1 calc PR A 2
C36 C 0.0155(3) -0.3676(9) -0.2562(2) 0.215(4) Uani 1 1 d D . .
H36 H -0.0191 -0.4333 -0.2748 0.259 Uiso 1 1 calc R B 3
C31 C 0.1007(2) -0.2484(7) -0.17181(19) 0.0908(19) Uani 0.744(5) 1 d PD C 3
C32 C 0.1215(3) -0.1673(6) -0.20034(16) 0.106(2) Uani 0.744(5) 1 d PD C 3
H32 H 0.1567 -0.1028 -0.1817 0.127 Uiso 0.744(5) 1 calc PR C 3
C33 C 0.0901(4) -0.1817(8) -0.25648(17) 0.174(5) Uani 0.744(5) 1 d PD C 3
H33 H 0.1031 -0.1272 -0.2758 0.209 Uiso 0.744(5) 1 calc PR C 3
C34 C 0.0383(4) -0.2821(9) -0.2822(3) 0.218(7) Uani 0.744(5) 1 d PD C 3
H34 H 0.0174 -0.2929 -0.3194 0.262 Uiso 0.744(5) 1 calc PR C 3
C35 C 0.0486(4) -0.3469(9) -0.2001(2) 0.182(5) Uani 0.744(5) 1 d PD C 3
H35 H 0.0354 -0.4010 -0.1809 0.218 Uiso 0.744(5) 1 calc PR C 3
C32A C 0.0884(7) -0.3073(8) -0.1573(5) 0.048(4) Uiso 0.256(5) 1 d PD C 4
C33A C 0.0614(8) -0.2143(17) -0.2005(6) 0.084(6) Uiso 0.256(5) 1 d PD C 4
H33A H 0.0709 -0.1237 -0.1889 0.100 Uiso 0.256(5) 1 calc PR C 4
C35A C 0.0747(5) -0.4451(9) -0.1730(4) 0.031(3) Uiso 0.256(5) 1 d PD C 4
H35A H 0.0937 -0.5112 -0.1457 0.037 Uiso 0.256(5) 1 calc PR C 4
C31A C 0.0235(9) -0.2256(8) -0.2572(6) 0.112(7) Uiso 0.256(5) 1 d PD C 4
H31A H 0.0091 -0.1623 -0.2851 0.134 Uiso 0.256(5) 1 calc PR C 4
C34A C 0.0343(5) -0.4905(8) -0.2268(3) 0.044(3) Uiso 0.256(5) 1 d PD C 4
H34A H 0.0229 -0.5799 -0.2398 0.053 Uiso 0.256(5) 1 calc PR C 4
C2C C 0.1708(14) -0.252(3) -0.2333(10) 0.048(7) Uani 0.10 1 d P C .
H2C1 H 0.2181 -0.2760 -0.2221 0.057 Uiso 0.10 1 calc PR . .
H2C2 H 0.1575 -0.3104 -0.2134 0.057 Uiso 0.10 1 calc PR . .
Cl3 Cl 0.1695(4) -0.0814(7) -0.2157(3) 0.049(2) Uani 0.10 1 d P . .
Cl4 Cl 0.1160(5) -0.2864(10) -0.3023(3) 0.078(3) Uani 0.10 1 d P . .

loop_
_atom_site_aniso_label
_atom_site_aniso_U_11
_atom_site_aniso_U_22
_atom_site_aniso_U_33
_atom_site_aniso_U_23
_atom_site_aniso_U_13
_atom_site_aniso_U_12
Ag1 0.02089(10) 0.06099(16) 0.02940(10) 0.01037(13) 0.00850(8) -0.00355(14)
P 0.0217(4) 0.1267(9) 0.0592(5) -0.0212(7) 0.0108(4) -0.0101(7)
O2 0.0530(16) 0.100(2) 0.143(2) -0.0454(18) 0.0670(18) -0.0325(14)
N23 0.0242(13) 0.0580(17) 0.0366(15) 0.0151(12) 0.0117(12) -0.0014(12)
C101 0.038(2) 0.064(3) 0.0351(19) 0.0146(17) 0.0066(17) -0.0181(19)
N24 0.0261(14) 0.0537(17) 0.0352(14) 0.0112(12) 0.0142(13) -0.0013(12)
N22 0.0245(13) 0.0550(17) 0.0260(13) 0.0061(11) 0.0061(12) -0.0048(12)
N2 0.0228(14) 0.095(2) 0.0342(15) -0.0001(14) 0.0094(13) -0.0088(14)
C14 0.0159(14) 0.055(2) 0.0447(18) 0.0239(16) 0.0089(14) 0.0012(15)
C15 0.0303(18) 0.049(2) 0.058(2) 0.0217(17) 0.0237(18) 0.0034(16)
C151 0.043(2) 0.037(2) 0.098(3) 0.0130(19) 0.047(2) 0.0024(16)
C8 0.041(2) 0.064(2) 0.0275(16) 0.0003(15) 0.0085(16) -0.0121(17)
C152 0.039(2) 0.035(2) 0.128(3) 0.010(2) 0.043(2) 0.0008(17)
C19 0.041(2) 0.063(2) 0.0312(17) 0.0137(15) 0.0194(17) -0.0005(18)
C4 0.0224(14) 0.065(2) 0.0301(15) 0.0062(15) 0.0099(13) -0.0044(16)
C201 0.039(2) 0.090(3) 0.0295(18) 0.0019(19) 0.0176(17) -0.011(2)
C10 0.0301(19) 0.060(2) 0.0287(17) 0.0176(15) 0.0045(16) -0.0135(16)
C51 0.0324(17) 0.048(2) 0.0343(17) 0.0072(14) 0.0163(15) -0.0020(16)
C57 0.048(2) 0.056(2) 0.074(2) 0.0096(17) 0.039(2) 0.0077(17)
C107 0.114(3) 0.131(4) 0.042(2) -0.005(3) -0.007(2) -0.075(4)
C204 0.054(3) 0.079(3) 0.047(2) -0.002(2) 0.014(2) -0.010(2)
C52 0.0339(19) 0.048(2) 0.0510(19) 0.0095(16) 0.0192(17) -0.0045(16)
C1 0.0256(17) 0.087(3) 0.0255(16) 0.0017(16) 0.0094(15) -0.0109(17)
C13 0.0281(18) 0.069(2) 0.055(2) 0.0325(18) 0.0195(17) 0.0039(17)
C21 0.0205(13) 0.067(2) 0.0268(14) 0.0047(15) 0.0085(12) -0.0094(16)
C12 0.0219(17) 0.070(2) 0.0418(19) 0.0236(17) 0.0040(15) -0.0130(16)
C11 0.0209(16) 0.061(2) 0.0311(17) 0.0216(16) 0.0022(14) -0.0032(16)
C3 0.0247(15) 0.095(3) 0.0334(15) -0.0006(19) 0.0106(13) -0.009(2)
C20 0.0331(18) 0.071(2) 0.0238(16) 0.0057(15) 0.0115(15) -0.0045(17)
C55 0.0388(18) 0.045(2) 0.054(2) 0.0082(15) 0.0270(17) 0.0001(15)
C27 0.027(2) 0.100(3) 0.064(2) 0.017(2) 0.0159(19) 0.008(2)
C16 0.0338(19) 0.046(2) 0.0463(19) 0.0155(16) 0.0210(17) 0.0044(16)
C9 0.0278(18) 0.054(2) 0.0249(16) 0.0118(14) 0.0038(15) -0.0063(16)
C5 0.0267(16) 0.053(2) 0.0354(17) 0.0115(15) 0.0136(15) -0.0019(15)
C7 0.0368(19) 0.060(2) 0.0352(17) 0.0067(15) 0.0170(16) -0.0052(17)
C324 0.032(2) 0.086(3) 0.090(3) 0.032(2) 0.003(2) 0.002(2)
C53 0.044(2) 0.036(2) 0.058(2) 0.0051(15) 0.0253(18) 0.0016(16)
C6 0.0299(17) 0.048(2) 0.0341(17) 0.0044(14) 0.0146(15) -0.0037(15)
C102 0.064(3) 0.086(3) 0.038(2) 0.013(2) 0.006(2) -0.029(2)
C156 0.076(3) 0.051(2) 0.116(3) 0.024(2) 0.075(3) 0.0151(19)
C207 0.077(3) 0.088(3) 0.061(2) -0.017(2) 0.004(2) -0.030(3)
C104 0.080(3) 0.098(3) 0.037(2) 0.012(2) -0.006(2) -0.050(3)
C56 0.0361(16) 0.045(2) 0.0428(16) 0.0008(14) 0.0223(14) 0.0032(15)
C106 0.053(2) 0.085(3) 0.046(2) 0.017(2) -0.001(2) -0.023(2)
C54 0.0383(19) 0.046(2) 0.0469(19) 0.0052(15) 0.0213(16) 0.0084(16)
C18 0.052(2) 0.067(2) 0.039(2) 0.0074(16) 0.0256(19) -0.0062(19)
C45 0.0270(19) 0.093(3) 0.045(2) 0.0049(18) 0.0073(17) -0.0005(19)
C17 0.048(2) 0.057(2) 0.062(2) 0.0185(19) 0.038(2) 0.0064(18)
C47 0.027(2) 0.106(4) 0.085(3) 0.051(3) -0.001(2) -0.003(2)
C103 0.104(3) 0.082(3) 0.048(2) 0.009(2) 0.011(2) -0.039(3)
C49 0.031(2) 0.103(4) 0.078(3) 0.033(2) 0.020(2) 0.012(2)
C153 0.049(3) 0.032(2) 0.199(5) -0.010(3) 0.072(3) -0.0054(18)
C154 0.094(4) 0.027(2) 0.249(7) -0.007(3) 0.134(5) -0.008(2)
C105 0.073(3) 0.096(4) 0.050(3) 0.027(2) -0.009(2) -0.033(3)
C157 0.135(4) 0.050(3) 0.331(8) -0.018(4) 0.191(5) -0.011(3)
C155 0.119(4) 0.045(2) 0.166(5) 0.007(3) 0.122(4) 0.005(2)
Cl1 0.0732(7) 0.0729(7) 0.1200(9) 0.0090(6) 0.0583(7) 0.0115(5)
Cl2 0.1295(10) 0.0787(8) 0.1113(9) 0.0054(7) 0.0715(9) -0.0029(7)
C1C 0.070(3) 0.057(3) 0.155(4) 0.006(3) 0.074(3) 0.002(2)
C87 0.023(2) 0.153(4) 0.051(2) 0.026(3) 0.0117(18) -0.010(3)
C202 0.040(3) 0.048(3) 0.030(3) -0.006(2) 0.010(2) -0.008(3)
C205 0.092(6) 0.038(4) 0.047(4) 0.001(3) 0.014(5) -0.006(5)
C203 0.042(3) 0.067(4) 0.040(3) -0.001(3) 0.010(3) -0.005(3)
C206 0.055(4) 0.051(4) 0.034(3) 0.001(3) 0.011(3) -0.003(4)
C208 0.024(5) 0.031(6) 0.033(5) 0.008(4) 0.008(5) 0.004(5)
C211 0.081(9) 0.060(8) 0.035(6) 0.017(5) 0.021(6) -0.015(7)
C210 0.080(9) 0.061(8) 0.028(6) -0.013(5) 0.015(6) -0.009(7)
C209 0.044(8) 0.022(7) 0.047(7) -0.012(5) -0.007(7) 0.005(6)
C36 0.115(5) 0.431(14) 0.067(4) -0.013(6) 0.027(4) -0.107(7)
C31 0.022(2) 0.177(6) 0.047(3) -0.005(5) 0.000(2) -0.012(5)
C32 0.075(4) 0.188(7) 0.035(3) 0.020(3) 0.016(3) 0.028(4)
C33 0.097(6) 0.348(13) 0.043(4) 0.034(6) 0.015(4) 0.053(8)
C34 0.054(4) 0.463(19) 0.058(5) -0.049(9) -0.024(4) 0.023(9)
C35 0.074(5) 0.391(15) 0.058(5) -0.025(7) 0.020(4) -0.100(7)
C2C 0.049(17) 0.040(18) 0.054(17) 0.021(16) 0.028(15) 0.027(18)
Cl3 0.061(6) 0.036(5) 0.058(5) -0.012(4) 0.036(5) -0.018(4)
Cl4 0.073(6) 0.111(8) 0.027(4) -0.008(5) 0.011(4) -0.003(6)

loop_
_atom_type_symbol
_atom_type_description
_atom_type_scat_dispersion_real
_atom_type_scat_dispersion_imag
_atom_type_scat_source
C C 0.0033 0.0016 'International Tables Vol C Tables 4.2.6.8 and 6.1.1.4'
H H 0.0000 0.0000 'International Tables Vol C Tables 4.2.6.8 and 6.1.1.4'
Ag Ag -0.8971 1.1015 'International Tables Vol C Tables 4.2.6.8 and 6.1.1.4'
Cl Cl 0.1484 0.1585 'International Tables Vol C Tables 4.2.6.8 and 6.1.1.4'
Cs Cs -0.3680 2.1192 'International Tables Vol C Tables 4.2.6.8 and 6.1.1.4'
N N 0.0061 0.0033 'International Tables Vol C Tables 4.2.6.8 and 6.1.1.4'
O O 0.0106 0.0060 'International Tables Vol C Tables 4.2.6.8 and 6.1.1.4'
P P 0.1023 0.0942 'International Tables Vol C Tables 4.2.6.8 and 6.1.1.4'
P P 0.1023 0.0942 'International Tables Vol C Tables 4.2.6.8 and 6.1.1.4'

loop_
_geom_angle_atom_site_label_1
_geom_angle_atom_site_label_2
_geom_angle_atom_site_label_3
_geom_angle
C21 Ag1 N24 89.93(10)
C21 Ag1 N22 88.82(10)
N24 Ag1 N22 178.37(9)
C21 Ag1 N23 177.20(11)
N24 Ag1 N23 90.22(9)
N22 Ag1 N23 91.09(9)
O2 P C32A 90.5(4)
O2 P C45 113.50(16)
C32A P C45 117.3(4)
O2 P C3 114.75(16)
C32A P C3 111.1(5)
C45 P C3 108.91(17)
O2 P C31 116.9(2)
C45 P C31 101.2(2)
C3 P C31 99.91(17)
C11 N23 C14 108.1(2)
C11 N23 Ag1 125.29(19)
C14 N23 Ag1 125.69(19)
C102 C101 C106 117.4(3)
C102 C101 C10 121.3(3)
C106 C101 C10 121.2(3)
C16 N24 C19 106.6(2)
C16 N24 Ag1 125.1(2)
C19 N24 Ag1 127.90(19)
C9 N22 C6 107.2(2)
C9 N22 Ag1 123.70(19)
C6 N22 Ag1 127.68(19)
C3 N2 C1 107.7(2)
N23 C14 C15 125.3(3)
N23 C14 C13 108.5(3)
C15 C14 C13 126.0(3)
C14 C15 C16 124.7(3)
C14 C15 C151 117.9(3)
C16 C15 C151 117.3(3)
C152 C151 C156 118.0(3)
C152 C151 C15 121.6(3)
C156 C151 C15 120.4(3)
C7 C8 C9 108.1(3)
C7 C8 H8 126.0
C9 C8 H8 126.0
C151 C152 C153 121.1(4)
C151 C152 H152 119.5
C153 C152 H152 119.5
N24 C19 C20 124.8(3)
N24 C19 C18 108.4(3)
C20 C19 C18 126.6(3)
C5 C4 C21 126.6(2)
C5 C4 C3 129.9(3)
C21 C4 C3 103.4(2)
C206 C201 C211 86.8(5)
C206 C201 C202 121.8(4)
C211 C201 C202 63.1(4)
C206 C201 C20 122.3(4)
C211 C201 C20 126.8(5)
C202 C201 C20 115.5(3)
C211 C201 C208 105.9(6)
C202 C201 C208 101.8(4)
C20 C201 C208 124.6(4)
C11 C10 C9 125.0(3)
C11 C10 C101 117.4(3)
C9 C10 C101 117.6(3)
C56 C51 C52 118.3(3)
C56 C51 C5 118.8(3)
C52 C51 C5 122.8(3)
C54 C57 H57A 109.5
C54 C57 H57B 109.5
H57A C57 H57B 109.5
C54 C57 H57C 109.5
H57A C57 H57C 109.5
H57B C57 H57C 109.5
C104 C107 H10A 109.5
C104 C107 H10B 109.5
H10A C107 H10B 109.5
C104 C107 H10C 109.5
H10A C107 H10C 109.5
H10B C107 H10C 109.5
C209 C204 C210 121.1(8)
C210 C204 C205 90.7(6)
C209 C204 C203 107.0(7)
C210 C204 C203 61.2(5)
C205 C204 C203 113.1(5)
C209 C204 C207 115.2(8)
C210 C204 C207 119.5(5)
C205 C204 C207 126.1(5)
C203 C204 C207 120.5(4)
C53 C52 C51 120.7(3)
C53 C52 H52 119.6
C51 C52 H52 119.6
C20 C1 C21 130.7(3)
C20 C1 N2 119.5(3)
C21 C1 N2 109.7(3)
C12 C13 C14 107.8(3)
C12 C13 H13 126.1
C14 C13 H13 126.1
C1 C21 C4 107.8(2)
C1 C21 Ag1 124.0(2)
C4 C21 Ag1 127.2(2)
C13 C12 C11 107.5(3)
C13 C12 H12 126.2
C11 C12 H12 126.2
N23 C11 C10 125.1(3)
N23 C11 C12 107.9(3)
C10 C11 C12 127.0(3)
N2 C3 C4 111.3(2)
N2 C3 P 111.0(2)
C4 C3 P 137.7(3)
C1 C20 C19 120.5(3)
C1 C20 C201 118.2(3)
C19 C20 C201 121.2(3)
C54 C55 C56 120.7(3)
C54 C55 H55 119.7
C56 C55 H55 119.7
C45 C27 C49 119.2(4)
C45 C27 H27 120.4
C49 C27 H27 120.4
N24 C16 C15 126.5(3)
N24 C16 C17 109.0(3)
C15 C16 C17 124.4(3)
N22 C9 C10 127.2(3)
N22 C9 C8 108.1(3)
C10 C9 C8 124.6(3)
C6 C5 C4 121.4(3)
C6 C5 C51 117.6(3)
C4 C5 C51 121.0(3)
C8 C7 C6 108.2(3)
C8 C7 H7 125.9
C6 C7 H7 125.9
C49 C324 C47 119.6(4)
C49 C324 H324 120.2
C47 C324 H324 120.2
C52 C53 C54 122.1(3)
C52 C53 H53 119.0
C54 C53 H53 119.0
C5 C6 N22 125.9(3)
C5 C6 C7 125.7(3)
N22 C6 C7 108.3(2)
C101 C102 C103 121.0(4)
C101 C102 H102 119.5
C103 C102 H102 119.5
C155 C156 C151 119.8(4)
C155 C156 H156 120.1
C151 C156 H156 120.1
C204 C207 H20A 109.5
C204 C207 H20B 109.5
H20A C207 H20B 109.5
C204 C207 H20C 109.5
H20A C207 H20C 109.5
H20B C207 H20C 109.5
C105 C104 C103 118.2(4)
C105 C104 C107 121.3(4)
C103 C104 C107 120.4(5)
C51 C56 C55 120.7(3)
C51 C56 H56 119.7
C55 C56 H56 119.7
C105 C106 C101 122.3(4)
C105 C106 H106 118.9
C101 C106 H106 118.9
C55 C54 C53 117.5(3)
C55 C54 C57 120.8(3)
C53 C54 C57 121.6(3)
C17 C18 C19 107.8(3)
C17 C18 H18 126.1
C19 C18 H18 126.1
C27 C45 C87 118.7(4)
C27 C45 P 118.7(3)
C87 C45 P 122.5(3)
C18 C17 C16 108.0(3)
C18 C17 H17 126.0
C16 C17 H17 126.0
C87 C47 C324 119.6(4)
C87 C47 H47 120.2
C324 C47 H47 120.2
C102 C103 C104 119.6(4)
C102 C103 H103 120.2
C104 C103 H103 120.2
C324 C49 C27 121.0(4)
C324 C49 H49 119.5
C27 C49 H49 119.5
C152 C153 C154 120.6(4)
C152 C153 H153 119.7
C154 C153 H153 119.7
C155 C154 C153 118.3(4)
C155 C154 C157 121.2(6)
C153 C154 C157 120.5(5)
C104 C105 C106 121.4(4)
C104 C105 H105 119.3
C106 C105 H105 119.3
C154 C157 H15A 109.5
C154 C157 H15B 109.5
H15A C157 H15B 109.5
C154 C157 H15C 109.5
H15A C157 H15C 109.5
H15B C157 H15C 109.5
C154 C155 C156 122.1(4)
C154 C155 H155 118.9
C156 C155 H155 118.9
Cl1 C1C Cl2 111.1(2)
Cl1 C1C H1C1 109.4
Cl2 C1C H1C1 109.4
Cl1 C1C H1C2 109.4
Cl2 C1C H1C2 109.4
H1C1 C1C H1C2 108.0
C47 C87 C45 121.7(4)
C47 C87 H87 119.1
C45 C87 H87 119.1
C203 C202 C201 116.4(4)
C203 C202 H202 121.8
C201 C202 H202 121.8
C204 C205 C206 123.9(7)
C204 C205 H205 118.1
C206 C205 H205 118.1
C202 C203 C204 122.1(4)
C202 C203 H203 118.9
C204 C203 H203 118.9
C201 C206 C205 122.2(6)
C201 C206 H206 118.9
C205 C206 H206 118.9
C209 C208 C201 120.5(10)
C209 C208 H208 119.8
C201 C208 H208 119.8
C210 C211 C201 122.8(9)
C210 C211 H211 118.6
C201 C211 H211 118.6
C204 C210 C211 120.2(9)
C204 C210 H210 119.9
C211 C210 H210 119.9
C204 C209 C208 120.7(13)
C204 C209 H209 119.6
C208 C209 H209 119.6
C31A C36 C34A 149.3(9)
C31A C36 C34 46.3(7)
C34A C36 C34 139.6(9)
C31A C36 C35 83.6(9)
C34A C36 C35 67.2(6)
C34 C36 C35 115.1(6)
C34A C36 C33A 106.4(5)
C34 C36 C33A 79.3(5)
C31A C36 H36 138.4
C34A C36 H36 69.7
C34 C36 H36 122.5
C35 C36 H36 122.5
C33A C36 H36 151.9
C35 C31 C32 119.0(5)
C35 C31 P 116.2(4)
C32 C31 P 124.8(3)
C33 C32 C31 121.2(6)
C33 C32 H32 119.4
C31 C32 H32 119.4
C32 C33 C34 116.7(6)
C32 C33 H33 121.6
C34 C33 H33 121.6
C36 C34 C33 125.2(7)
C36 C34 Cl4 137.5(7)
C33 C34 Cl4 65.1(5)
C36 C34 H34 117.4
C33 C34 H34 117.4
Cl4 C34 H34 69.9
C31 C35 C36 122.8(5)
C31 C35 H35 118.6
C36 C35 H35 118.6
C33A C32A C35A 114.5(12)
C33A C32A P 115.1(9)
C35A C32A P 129.9(8)
C32A C33A C31A 135.1(15)
C32A C33A C36 91.9(10)
C32A C33A H33A 112.5
C31A C33A H33A 112.5
C36 C33A H33A 155.4
C32A C35A C34A 124.5(9)
C32A C35A H35A 117.7
C34A C35A H35A 117.7
C36 C31A C33A 93.3(13)
C36 C31A H31A 133.4
C33A C31A H31A 133.4
C36 C34A C35A 102.6(7)
C36 C34A H34A 128.7
C35A C34A H34A 128.7
Cl4 C2C Cl3 114.1(15)
Cl4 C2C H2C1 108.7
Cl3 C2C H2C1 108.7
Cl4 C2C H2C2 108.7
Cl3 C2C H2C2 108.7
H2C1 C2C H2C2 107.6
C2C Cl4 C34 82.1(10)

loop_
_geom_bond_atom_site_label_1
_geom_bond_atom_site_label_2
_geom_bond_distance
Ag1 C21 1.986(2)
Ag1 N24 2.029(2)
Ag1 N22 2.031(2)
Ag1 N23 2.059(2)
P O2 1.467(3)
P C32A 1.662(11)
P C45 1.803(4)
P C3 1.809(3)
P C31 1.891(5)
N23 C11 1.373(4)
N23 C14 1.377(3)
C101 C102 1.364(5)
C101 C106 1.376(4)
C101 C10 1.492(4)
N24 C16 1.387(3)
N24 C19 1.396(4)
N22 C9 1.380(3)
N22 C6 1.394(3)
N2 C3 1.310(4)
N2 C1 1.398(3)
C14 C15 1.384(4)
C14 C13 1.438(4)
C15 C16 1.403(4)
C15 C151 1.498(4)
C151 C152 1.384(4)
C151 C156 1.407(4)
C8 C7 1.351(4)
C8 C9 1.425(4)
C8 H8 0.9300
C152 C153 1.394(5)
C152 H152 0.9300
C19 C20 1.397(4)
C19 C18 1.431(4)
C4 C5 1.405(4)
C4 C21 1.415(4)
C4 C3 1.475(4)
C201 C206 1.228(6)
C201 C211 1.438(10)
C201 C202 1.459(5)
C201 C20 1.490(4)
C201 C208 1.554(10)
C10 C11 1.393(4)
C10 C9 1.397(4)
C51 C56 1.377(4)
C51 C52 1.385(4)
C51 C5 1.491(4)
C57 C54 1.515(4)
C57 H57A 0.9600
C57 H57B 0.9600
C57 H57C 0.9600
C107 C104 1.518(5)
C107 H10A 0.9600
C107 H10B 0.9600
C107 H10C 0.9600
C204 C209 1.271(16)
C204 C210 1.306(12)
C204 C205 1.367(8)
C204 C203 1.466(6)
C204 C207 1.523(4)
C52 C53 1.363(4)
C52 H52 0.9300
C1 C20 1.392(4)
C1 C21 1.397(4)
C13 C12 1.345(4)
C13 H13 0.9300
C12 C11 1.457(4)
C12 H12 0.9300
C55 C54 1.381(4)
C55 C56 1.398(4)
C55 H55 0.9300
C27 C45 1.388(4)
C27 C49 1.401(5)
C27 H27 0.9300
C16 C17 1.422(4)
C5 C6 1.394(4)
C7 C6 1.412(4)
C7 H7 0.9300
C324 C49 1.362(5)
C324 C47 1.414(5)
C324 H324 0.9300
C53 C54 1.383(4)
C53 H53 0.9300
C102 C103 1.408(4)
C102 H102 0.9300
C156 C155 1.395(5)
C156 H156 0.9300
C207 H20A 0.9600
C207 H20B 0.9600
C207 H20C 0.9600
C104 C105 1.340(6)
C104 C103 1.409(5)
C56 H56 0.9300
C106 C105 1.374(5)
C106 H106 0.9300
C18 C17 1.354(4)
C18 H18 0.9300
C45 C87 1.409(5)
C17 H17 0.9300
C47 C87 1.341(5)
C47 H47 0.9300
C103 H103 0.9300
C49 H49 0.9300
C153 C154 1.396(6)
C153 H153 0.9300
C154 C155 1.361(6)
C154 C157 1.529(5)
C105 H105 0.9300
C157 H15A 0.9600
C157 H15B 0.9600
C157 H15C 0.9600
C155 H155 0.9300
Cl1 C1C 1.754(4)
Cl2 C1C 1.754(4)
C1C H1C1 0.9700
C1C H1C2 0.9700
C87 H87 0.9300
C202 C203 1.391(6)
C202 H202 0.9300
C205 C206 1.400(9)
C205 H205 0.9300
C203 H203 0.9300
C206 H206 0.9300
C208 C209 1.371(16)
C208 H208 0.9300
C211 C210 1.380(13)
C211 H211 0.9300
C210 H210 0.9300
C209 H209 0.9300
C36 C31A 1.3994(10)
C36 C34A 1.3995(10)
C36 C34 1.3998(10)
C36 C35 1.4010(10)
C36 C33A 2.04(2)
C36 H36 0.9300
C31 C35 1.3992(10)
C31 C32 1.4002(10)
C32 C33 1.3994(10)
C32 H32 0.9300
C33 C34 1.4005(10)
C33 H33 0.9300
C34 Cl4 2.139(12)
C34 H34 0.9300
C35 H35 0.9300
C32A C33A 1.3996(10)
C32A C35A 1.3997(10)
C33A C31A 1.4001(10)
C33A H33A 0.9300
C35A C34A 1.3999(10)
C35A H35A 0.9300
C31A H31A 0.9300
C34A H34A 0.9300
C2C Cl4 1.74(3)
C2C Cl3 1.75(3)
C2C H2C1 0.9700
C2C H2C2 0.9700

loop_
_geom_torsion_atom_site_label_1
_geom_torsion_atom_site_label_2
_geom_torsion_atom_site_label_3
_geom_torsion_atom_site_label_4
_geom_torsion
N24 Ag1 N23 C11 177.3(2)
N22 Ag1 N23 C11 -3.6(2)
N24 Ag1 N23 C14 9.9(2)
N22 Ag1 N23 C14 -171.0(2)
C21 Ag1 N24 C16 -179.0(2)
N23 Ag1 N24 C16 3.8(2)
C21 Ag1 N24 C19 -6.3(2)
N23 Ag1 N24 C19 176.5(2)
C21 Ag1 N22 C9 172.3(2)
N23 Ag1 N22 C9 -10.5(2)
C21 Ag1 N22 C6 7.6(2)
N23 Ag1 N22 C6 -175.2(2)
C11 N23 C14 C15 174.0(3)
Ag1 N23 C14 C15 -16.8(4)
C11 N23 C14 C13 -3.2(3)
Ag1 N23 C14 C13 166.06(17)
N23 C14 C15 C16 7.5(5)
C13 C14 C15 C16 -175.9(3)
N23 C14 C15 C151 -173.5(3)
C13 C14 C15 C151 3.2(4)
C14 C15 C151 C152 60.4(4)
C16 C15 C151 C152 -120.4(3)
C14 C15 C151 C156 -118.8(3)
C16 C15 C151 C156 60.3(4)
C156 C151 C152 C153 0.1(5)
C15 C151 C152 C153 -179.2(3)
C16 N24 C19 C20 -172.0(3)
Ag1 N24 C19 C20 14.2(4)
C16 N24 C19 C18 3.4(3)
Ag1 N24 C19 C18 -170.33(18)
C102 C101 C10 C11 122.6(4)
C106 C101 C10 C11 -59.9(4)
C102 C101 C10 C9 -59.1(4)
C106 C101 C10 C9 118.4(4)
C56 C51 C52 C53 0.6(4)
C5 C51 C52 C53 -176.3(3)
C3 N2 C1 C20 176.4(3)
C3 N2 C1 C21 0.4(4)
N23 C14 C13 C12 2.9(3)
C15 C14 C13 C12 -174.2(3)
C20 C1 C21 C4 -174.5(3)
N2 C1 C21 C4 1.0(3)
C20 C1 C21 Ag1 15.8(5)
N2 C1 C21 Ag1 -168.7(2)
C5 C4 C21 C1 174.7(3)
C3 C4 C21 C1 -1.7(3)
C5 C4 C21 Ag1 -16.2(4)
C3 C4 C21 Ag1 167.5(2)
N24 Ag1 C21 C1 -7.0(3)
N22 Ag1 C21 C1 174.0(3)
N24 Ag1 C21 C4 -174.6(3)
N22 Ag1 C21 C4 6.5(3)
C14 C13 C12 C11 -1.5(3)
C14 N23 C11 C10 -176.1(3)
Ag1 N23 C11 C10 14.7(4)
C14 N23 C11 C12 2.3(3)
Ag1 N23 C11 C12 -167.02(17)
C9 C10 C11 N23 -12.0(5)
C101 C10 C11 N23 166.1(3)
C9 C10 C11 C12 170.0(3)
C101 C10 C11 C12 -11.9(4)
C13 C12 C11 N23 -0.5(3)
C13 C12 C11 C10 177.8(3)
C1 N2 C3 C4 -1.5(4)
C1 N2 C3 P 177.3(2)
C5 C4 C3 N2 -174.2(3)
C21 C4 C3 N2 2.1(3)
C5 C4 C3 P 7.5(6)
C21 C4 C3 P -176.3(3)
O2 P C3 N2 94.4(3)
C32A P C3 N2 -6.5(5)
C45 P C3 N2 -137.1(2)
C31 P C3 N2 -31.5(3)
O2 P C3 C4 -87.2(4)
C32A P C3 C4 171.9(5)
C45 P C3 C4 41.2(4)
C31 P C3 C4 146.8(4)
C21 C1 C20 C19 -8.7(5)
N2 C1 C20 C19 176.1(3)
C21 C1 C20 C201 172.6(3)
N2 C1 C20 C201 -2.5(4)
N24 C19 C20 C1 -7.3(4)
C18 C19 C20 C1 178.1(3)
N24 C19 C20 C201 171.3(3)
C18 C19 C20 C201 -3.3(5)
C206 C201 C20 C1 -111.5(5)
C211 C201 C20 C1 135.5(6)
C202 C201 C20 C1 61.1(4)
C208 C201 C20 C1 -66.0(6)
C206 C201 C20 C19 69.8(5)
C211 C201 C20 C19 -43.1(7)
C202 C201 C20 C19 -117.5(4)
C208 C201 C20 C19 115.3(5)
C19 N24 C16 C15 172.9(3)
Ag1 N24 C16 C15 -13.1(4)
C19 N24 C16 C17 -3.7(3)
Ag1 N24 C16 C17 170.22(18)
C14 C15 C16 N24 8.7(5)
C151 C15 C16 N24 -170.3(3)
C14 C15 C16 C17 -175.1(3)
C151 C15 C16 C17 5.8(4)
C6 N22 C9 C10 -176.2(3)
Ag1 N22 C9 C10 16.4(4)
C6 N22 C9 C8 2.9(3)
Ag1 N22 C9 C8 -164.58(18)
C11 C10 C9 N22 -5.0(5)
C101 C10 C9 N22 176.8(3)
C11 C10 C9 C8 176.1(3)
C101 C10 C9 C8 -2.0(4)
C7 C8 C9 N22 -2.3(3)
C7 C8 C9 C10 176.8(3)
C21 C4 C5 C6 10.2(5)
C3 C4 C5 C6 -174.4(3)
C21 C4 C5 C51 -167.6(3)
C3 C4 C5 C51 7.9(5)
C56 C51 C5 C6 -121.2(3)
C52 C51 C5 C6 55.7(4)
C56 C51 C5 C4 56.7(4)
C52 C51 C5 C4 -126.5(3)
C9 C8 C7 C6 0.8(3)
C51 C52 C53 C54 0.1(5)
C4 C5 C6 N22 5.7(5)
C51 C5 C6 N22 -176.4(3)
C4 C5 C6 C7 -173.1(3)
C51 C5 C6 C7 4.7(4)
C9 N22 C6 C5 178.6(3)
Ag1 N22 C6 C5 -14.7(4)
C9 N22 C6 C7 -2.4(3)
Ag1 N22 C6 C7 164.37(18)
C8 C7 C6 C5 -180.0(3)
C8 C7 C6 N22 1.0(3)
C106 C101 C102 C103 1.1(5)
C10 C101 C102 C103 178.7(3)
C152 C151 C156 C155 -0.2(5)
C15 C151 C156 C155 179.1(3)
C52 C51 C56 C55 0.0(4)
C5 C51 C56 C55 177.0(3)
C54 C55 C56 C51 -1.4(4)
C102 C101 C106 C105 -0.9(5)
C10 C101 C106 C105 -178.4(3)
C56 C55 C54 C53 2.1(4)
C56 C55 C54 C57 179.8(3)
C52 C53 C54 C55 -1.5(4)
C52 C53 C54 C57 -179.2(3)
N24 C19 C18 C17 -1.8(3)
C20 C19 C18 C17 173.5(3)
C49 C27 C45 C87 -0.3(5)
C49 C27 C45 P -177.0(3)
O2 P C45 C27 -16.8(3)
C32A P C45 C27 86.8(6)
C3 P C45 C27 -146.0(3)
C31 P C45 C27 109.4(3)
O2 P C45 C87 166.6(3)
C32A P C45 C87 -89.7(6)
C3 P C45 C87 37.5(3)
C31 P C45 C87 -67.2(3)
C19 C18 C17 C16 -0.5(3)
N24 C16 C17 C18 2.7(3)
C15 C16 C17 C18 -174.1(3)
C49 C324 C47 C87 -2.0(6)
C101 C102 C103 C104 0.7(6)
C105 C104 C103 C102 -2.7(6)
C107 C104 C103 C102 179.6(4)
C47 C324 C49 C27 0.3(5)
C45 C27 C49 C324 0.8(5)
C151 C152 C153 C154 -0.2(5)
C152 C153 C154 C155 0.5(6)
C152 C153 C154 C157 -178.8(3)
C103 C104 C105 C106 2.9(7)
C107 C104 C105 C106 -179.3(4)
C101 C106 C105 C104 -1.2(6)
C153 C154 C155 C156 -0.6(6)
C157 C154 C155 C156 178.6(3)
C151 C156 C155 C154 0.5(6)
C324 C47 C87 C45 2.6(6)
C27 C45 C87 C47 -1.4(5)
P C45 C87 C47 175.1(3)
C206 C201 C202 C203 -4.2(7)
C211 C201 C202 C203 62.9(6)
C20 C201 C202 C203 -176.9(4)
C208 C201 C202 C203 -39.0(6)
C209 C204 C205 C206 -96.1(17)
C210 C204 C205 C206 50.7(9)
C203 C204 C205 C206 -8.1(10)
C207 C204 C205 C206 178.9(5)
C201 C202 C203 C204 0.5(7)
C209 C204 C203 C202 44.4(9)
C210 C204 C203 C202 -72.2(7)
C205 C204 C203 C202 5.2(8)
C207 C204 C203 C202 178.7(4)
C211 C201 C206 C205 -53.7(8)
C202 C201 C206 C205 1.7(9)
C20 C201 C206 C205 173.9(5)
C208 C201 C206 C205 67.6(9)
C204 C205 C206 C201 5.1(11)
C206 C201 C208 C209 -84.4(10)
C211 C201 C208 C209 -21.9(10)
C202 C201 C208 C209 43.2(8)
C20 C201 C208 C209 175.9(6)
C206 C201 C211 C210 57.8(10)
C202 C201 C211 C210 -70.5(9)
C20 C201 C211 C210 -173.4(7)
C208 C201 C211 C210 24.9(11)
C209 C204 C210 C211 -21.8(14)
C205 C204 C210 C211 -44.6(10)
C203 C204 C210 C211 71.6(9)
C207 C204 C210 C211 -177.7(7)
C201 C211 C210 C204 -6.1(14)
C210 C204 C209 C208 24.4(13)
C205 C204 C209 C208 64.1(13)
C203 C204 C209 C208 -41.8(10)
C207 C204 C209 C208 -178.8(7)
C201 C208 C209 C204 -0.6(12)
O2 P C31 C35 -1.1(6)
C32A P C31 C35 5.4(11)
C45 P C31 C35 -125.0(6)
C3 P C31 C35 123.3(6)
O2 P C31 C32 -179.6(5)
C32A P C31 C32 -173.1(13)
C45 P C31 C32 56.6(5)
C3 P C31 C32 -55.2(6)
C35 C31 C32 C33 1.1(10)
P C31 C32 C33 179.6(5)
C31 C32 C33 C34 -1.1(10)
C31A C36 C34 C33 51.9(12)
C34A C36 C34 C33 -83.5(14)
C35 C36 C34 C33 0.1(14)
C33A C36 C34 C33 19.4(10)
C31A C36 C34 Cl4 142.3(13)
C34A C36 C34 Cl4 7.0(15)
C35 C36 C34 Cl4 90.6(11)
C33A C36 C34 Cl4 109.8(9)
C32 C33 C34 C36 0.4(13)
C32 C33 C34 Cl4 -131.4(7)
C32 C31 C35 C36 -0.6(12)
P C31 C35 C36 -179.1(7)
C31A C36 C35 C31 -34.9(12)
C34A C36 C35 C31 135.6(10)
C34 C36 C35 C31 -0.1(13)
C33A C36 C35 C31 -30.0(7)
O2 P C32A C33A 142.9(8)
C45 P C32A C33A 25.9(10)
C3 P C32A C33A -100.2(8)
C31 P C32A C33A -31.3(8)
O2 P C32A C35A -45.8(12)
C45 P C32A C35A -162.8(10)
C3 P C32A C35A 71.0(13)
C31 P C32A C35A 140(2)
C35A C32A C33A C31A -0.7(15)
P C32A C33A C31A 171.9(13)
C35A C32A C33A C36 3.1(10)
P C32A C33A C36 175.8(8)
C31A C36 C33A C32A -176.0(10)
C34A C36 C33A C32A -2.8(10)
C34 C36 C33A C32A -141.6(8)
C35 C36 C33A C32A 11.0(8)
C34A C36 C33A C31A 173.2(13)
C34 C36 C33A C31A 34.5(10)
C35 C36 C33A C31A -173.0(13)
C33A C32A C35A C34A -3.4(16)
P C32A C35A C34A -174.7(10)
C34A C36 C31A C33A -13(3)
C34 C36 C31A C33A -129.7(13)
C35 C36 C31A C33A 4.6(9)
C32A C33A C31A C36 5.6(14)
C31A C36 C34A C35A 10(3)
C34 C36 C34A C35A 94.0(11)
C35 C36 C34A C35A -8.4(7)
C33A C36 C34A C35A 1.3(10)
C32A C35A C34A C36 0.8(14)
Cl3 C2C Cl4 C34 -77.8(15)
C36 C34 Cl4 C2C -75.5(13)
C33 C34 Cl4 C2C 40.2(10)

loop_
_platon_squeeze_void_nr
_platon_squeeze_void_average_x
_platon_squeeze_void_average_y
_platon_squeeze_void_average_z
_platon_squeeze_void_volume
_platon_squeeze_void_count_electrons
_platon_squeeze_void_content
1 0.500 -0.044 0.250 371 95 ' '
2 0.500 -0.012 0.750 371 97 ' '
